data_7016494
loop_
_publ_author_name
'Femoni, C.'
'Iapalucci, M. C.'
'Longoni, G.'
'Zacchini, S.'

_publ_section_title
;
 The chemistry of hydridocarbonylferrates revisited: syntheses and
 structures of the new [H(2)Fe(4)(CO)(12)](2-) and [HFe(5)(CO)(14)](3-)
 anions, and the [Fe(DMF)(4)][Fe(4)(CO)(12)(\m(5)-\h(2)-CO)(\m-H)](2)
 adduct containing an unprecedented isocarbonyl.
;
_journal_issue 34
_journal_name_full 'Dalton transactions (Cambridge, England : 2003)'
_journal_page_first 8685
_journal_page_last 8694
_journal_paper_doi 10.1039/c1dt10648a
_journal_volume 40
_journal_year 2011
_chemical_formula_sum 'C38.5 H31 Cl Fe9 N4 O30'
_chemical_formula_weight 1567.77
_chemical_name_systematic
;
?
;
_space_group_IT_number 14
_symmetry_cell_setting monoclinic
_symmetry_space_group_name_Hall '-P 2ybc'
_symmetry_space_group_name_H-M 'P 1 21/c 1'
_atom_sites_solution_hydrogens geom
_atom_sites_solution_primary direct
_atom_sites_solution_secondary difmap
_audit_creation_method SHELXL-97
_cell_angle_alpha 90.00
_cell_angle_beta 103.112(3)
_cell_angle_gamma 90.00
_cell_formula_units_Z 4
_cell_length_a 13.239(2)
_cell_length_b 18.865(3)
_cell_length_c 22.988(4)
_cell_measurement_reflns_used 5794
_cell_measurement_temperature 100(2)
_cell_measurement_theta_max 22.1205
_cell_measurement_theta_min 2.267
_cell_volume 5591.7(16)
_computing_structure_refinement 'SHELXL-97 (Sheldrick, 1997)'
_computing_structure_solution 'SHELXS-97 (Sheldrick, 1990)'
_diffrn_ambient_temperature 100(2)
_diffrn_measured_fraction_theta_full 1.000
_diffrn_measured_fraction_theta_max 1.000
_diffrn_measurement_device_type 'CCD area detector'
_diffrn_measurement_method 'phi and omega scans'
_diffrn_radiation_monochromator graphite
_diffrn_radiation_source 'fine-focus sealed tube'
_diffrn_radiation_type MoK\a
_diffrn_radiation_wavelength 0.71073
_diffrn_reflns_av_R_equivalents 0.1368
_diffrn_reflns_av_sigmaI/netI 0.1081
_diffrn_reflns_limit_h_max 15
_diffrn_reflns_limit_h_min -15
_diffrn_reflns_limit_k_max 22
_diffrn_reflns_limit_k_min -22
_diffrn_reflns_limit_l_max 27
_diffrn_reflns_limit_l_min -27
_diffrn_reflns_number 52178
_diffrn_reflns_theta_full 25.00
_diffrn_reflns_theta_max 25.00
_diffrn_reflns_theta_min 1.41
_exptl_absorpt_coefficient_mu 2.404
_exptl_absorpt_correction_T_max 0.9671
_exptl_absorpt_correction_T_min 0.6322
_exptl_absorpt_correction_type empirical
_exptl_crystal_colour red
_exptl_crystal_density_diffrn 1.862
_exptl_crystal_density_method 'not measured'
_exptl_crystal_description prism
_exptl_crystal_F_000 3124
_exptl_crystal_size_max 0.21
_exptl_crystal_size_mid 0.16
_exptl_crystal_size_min 0.11
_refine_diff_density_max 1.920
_refine_diff_density_min -2.257
_refine_diff_density_rms 0.145
_refine_ls_extinction_method none
_refine_ls_goodness_of_fit_ref 1.004
_refine_ls_hydrogen_treatment mixed
_refine_ls_matrix_type full
_refine_ls_number_parameters 771
_refine_ls_number_reflns 9859
_refine_ls_number_restraints 191
_refine_ls_restrained_S_all 1.019
_refine_ls_R_factor_all 0.1324
_refine_ls_R_factor_gt 0.0645
_refine_ls_shift/su_max 0.001
_refine_ls_shift/su_mean 0.000
_refine_ls_structure_factor_coef Fsqd
_refine_ls_weighting_details 'calc w=1/[\s^2^(Fo^2^)+(0.0679P)^2^+35.1751P] where P=(Fo^2^+2Fc^2^)/3'
_refine_ls_weighting_scheme calc
_refine_ls_wR_factor_gt 0.1423
_refine_ls_wR_factor_ref 0.1791
_reflns_number_gt 5696
_reflns_number_total 9859
_reflns_threshold_expression >2sigma(I)
_cod_data_source_file c1dt10648a.txt
_cod_data_source_block p21cb
_cod_original_cell_volume 5591.8(17)
_cod_original_sg_symbol_H-M P2(1)/C
_cod_original_formula_sum 'C38.50 H31 Cl Fe9 N4 O30'
_cod_database_code 7016494

loop_
_symmetry_equiv_pos_as_xyz
'x, y, z'
'-x, y+1/2, -z+1/2'
'-x, -y, -z'
'x, -y-1/2, z-1/2'

loop_
_atom_site_label
_atom_site_type_symbol
_atom_site_fract_x
_atom_site_fract_y
_atom_site_fract_z
_atom_site_U_iso_or_equiv
_atom_site_adp_type
_atom_site_occupancy
_atom_site_symmetry_multiplicity
_atom_site_calc_flag
_atom_site_refinement_flags
_atom_site_disorder_assembly
_atom_site_disorder_group
Fe1 Fe 0.74291(9) 0.65371(6) 0.24381(5) 0.0228(3) Uani 1 1 d . . .
Fe2 Fe 0.93431(9) 0.69984(7) 0.43497(5) 0.0280(3) Uani 1 1 d . . .
Fe3 Fe 1.07251(9) 0.75189(7) 0.38109(5) 0.0258(3) Uani 1 1 d D . .
Fe4 Fe 1.07582(9) 0.61793(7) 0.40887(5) 0.0276(3) Uani 1 1 d D . .
H1 H 1.125(6) 0.6916(12) 0.421(3) 0.033 Uiso 1 1 d D . .
Fe5 Fe 1.04560(9) 0.65410(7) 0.29665(5) 0.0280(3) Uani 1 1 d . . .
C1 C 0.8378(8) 0.6380(6) 0.4427(4) 0.041(3) Uani 1 1 d . . .
C2 C 0.8506(7) 0.7724(5) 0.4165(4) 0.038(2) Uani 1 1 d . . .
C3 C 0.9776(7) 0.7231(6) 0.5135(4) 0.039(2) Uani 1 1 d . . .
C4 C 1.0915(7) 0.8066(5) 0.4467(4) 0.031(2) Uani 1 1 d . . .
C5 C 1.1886(7) 0.7775(6) 0.3605(4) 0.041(3) Uani 1 1 d . . .
C6 C 0.9949(7) 0.8130(5) 0.3311(4) 0.034(2) Uani 1 1 d . . .
C7 C 1.0180(7) 0.5369(5) 0.3791(4) 0.031(2) Uani 1 1 d . . .
C8 C 1.0666(8) 0.6023(5) 0.4832(5) 0.043(3) Uani 1 1 d . . .
C9 C 1.2034(7) 0.5834(5) 0.4234(5) 0.045(3) Uani 1 1 d . . .
C10 C 1.1790(7) 0.6427(6) 0.3081(4) 0.043(3) Uani 1 1 d . . .
C11 C 1.0352(7) 0.7146(5) 0.2349(4) 0.036(2) Uani 1 1 d . . .
C12 C 1.0260(7) 0.5714(5) 0.2569(4) 0.033(2) Uani 1 1 d . . .
C13 C 0.9512(6) 0.6774(4) 0.3602(4) 0.025(2) Uani 1 1 d . . .
O1 O 0.7745(6) 0.5983(4) 0.4484(3) 0.057(2) Uani 1 1 d U . .
O2 O 0.7994(6) 0.8217(4) 0.4045(4) 0.061(2) Uani 1 1 d U . .
O3 O 0.9984(5) 0.7386(4) 0.5638(3) 0.0488(18) Uani 1 1 d U . .
O4 O 1.1094(5) 0.8458(3) 0.4853(3) 0.0397(16) Uani 1 1 d U . .
O5 O 1.2628(6) 0.7970(4) 0.3471(3) 0.058(2) Uani 1 1 d U . .
O6 O 0.9457(6) 0.8530(4) 0.2984(3) 0.054(2) Uani 1 1 d U . .
O7 O 0.9855(5) 0.4829(4) 0.3621(3) 0.0454(17) Uani 1 1 d U . .
O8 O 1.0724(6) 0.5812(4) 0.5315(3) 0.063(2) Uani 1 1 d U . .
O9 O 1.2846(7) 0.5586(4) 0.4351(4) 0.074(2) Uani 1 1 d U . .
O10 O 1.2673(6) 0.6342(5) 0.3116(3) 0.065(2) Uani 1 1 d U . .
O11 O 1.0365(6) 0.7535(4) 0.1964(3) 0.057(2) Uani 1 1 d U . .
O12 O 1.0190(5) 0.5169(4) 0.2337(3) 0.0434(17) Uani 1 1 d U . .
O13 O 0.9007(4) 0.6644(3) 0.3074(2) 0.0206(12) Uani 1 1 d U . .
Fe6 Fe 0.46105(15) 0.55347(8) 0.18958(7) 0.0567(5) Uani 1 1 d . . .
Fe7 Fe 0.34908(9) 0.66349(7) 0.14321(6) 0.0313(3) Uani 1 1 d D . .
Fe8 Fe 0.43550(10) 0.58473(7) 0.07597(5) 0.0286(3) Uani 1 1 d D . .
H2 H 0.322(6) 0.618(3) 0.080(3) 0.034 Uiso 1 1 d D . .
Fe9 Fe 0.48876(13) 0.71705(8) 0.09300(8) 0.0521(5) Uani 1 1 d . . .
C21 C 0.5488(10) 0.4803(6) 0.1905(5) 0.048(3) Uani 1 1 d . . .
C22 C 0.4647(8) 0.5587(5) 0.2670(5) 0.044(3) Uani 1 1 d . . .
C23 C 0.3546(12) 0.5024(8) 0.1772(6) 0.078(4) Uani 1 1 d U . .
C24 C 0.2335(8) 0.6236(6) 0.1548(4) 0.048(3) Uani 1 1 d . . .
C25 C 0.3822(7) 0.7073(6) 0.2132(5) 0.045(3) Uani 1 1 d . . .
C26 C 0.2792(7) 0.7345(5) 0.1019(4) 0.038(2) Uani 1 1 d . . .
C27 C 0.3656(7) 0.5031(5) 0.0584(4) 0.037(2) Uani 1 1 d . . .
C28 C 0.4113(8) 0.6165(6) 0.0015(4) 0.042(3) Uani 1 1 d . . .
C29 C 0.5597(8) 0.5490(5) 0.0769(4) 0.039(2) Uani 1 1 d . . .
C30 C 0.4075(9) 0.7625(6) 0.0262(6) 0.053(3) Uani 1 1 d . . .
C31 C 0.6072(9) 0.7128(5) 0.0678(4) 0.044(3) Uani 1 1 d . . .
C32 C 0.5174(8) 0.7929(6) 0.1393(5) 0.048(3) Uani 1 1 d . . .
C33 C 0.5046(8) 0.6444(7) 0.1488(5) 0.060(4) Uani 1 1 d . . .
O21 O 0.6062(6) 0.4356(4) 0.1933(3) 0.0527(19) Uani 1 1 d U . .
O22 O 0.4713(5) 0.5592(4) 0.3177(3) 0.0454(17) Uani 1 1 d U . .
O23 O 0.2818(7) 0.4638(5) 0.1710(4) 0.074(2) Uani 1 1 d U . .
O24 O 0.1561(6) 0.6015(4) 0.1608(3) 0.059(2) Uani 1 1 d U . .
O25 O 0.4022(5) 0.7374(4) 0.2575(3) 0.056(2) Uani 1 1 d U . .
O26 O 0.2275(6) 0.7800(4) 0.0776(3) 0.0519(19) Uani 1 1 d U . .
O27 O 0.3213(6) 0.4526(4) 0.0440(3) 0.0497(18) Uani 1 1 d U . .
O28 O 0.3974(6) 0.6293(4) -0.0491(3) 0.061(2) Uani 1 1 d U . .
O29 O 0.6402(6) 0.5269(4) 0.0766(3) 0.0519(19) Uani 1 1 d U . .
O30 O 0.3626(7) 0.7898(5) -0.0139(4) 0.076(3) Uani 1 1 d U . .
O31 O 0.6809(6) 0.7083(4) 0.0500(3) 0.0481(18) Uani 1 1 d U . .
O32 O 0.5343(6) 0.8410(4) 0.1712(3) 0.055(2) Uani 1 1 d U . .
O33 O 0.5782(5) 0.6360(4) 0.1889(3) 0.0414(17) Uani 1 1 d U . .
O41 O 0.7225(5) 0.5629(3) 0.2915(3) 0.0346(15) Uani 1 1 d U . .
C41 C 0.7643(7) 0.5058(5) 0.2882(4) 0.039(2) Uani 1 1 d . . .
H41 H 0.8077 0.5022 0.2606 0.047 Uiso 1 1 calc R . .
N1 N 0.7545(6) 0.4487(4) 0.3196(3) 0.0327(18) Uani 1 1 d . . .
C42 C 0.6905(8) 0.4479(6) 0.3629(5) 0.049(3) Uani 1 1 d . . .
H42A H 0.6738 0.4967 0.3720 0.074 Uiso 1 1 calc R . .
H42B H 0.7280 0.4246 0.3996 0.074 Uiso 1 1 calc R . .
H42C H 0.6262 0.4220 0.3465 0.074 Uiso 1 1 calc R . .
C43 C 0.8044(8) 0.3821(5) 0.3092(5) 0.046(3) Uani 1 1 d . . .
H43A H 0.8498 0.3904 0.2817 0.069 Uiso 1 1 calc R . .
H43B H 0.7512 0.3473 0.2918 0.069 Uiso 1 1 calc R . .
H43C H 0.8455 0.3640 0.3472 0.069 Uiso 1 1 calc R . .
O51 O 0.6763(5) 0.7186(3) 0.2963(3) 0.0369(15) Uani 1 1 d U . .
C51 C 0.6341(7) 0.6978(6) 0.3348(4) 0.037(2) Uani 1 1 d . . .
H51 H 0.6399 0.6486 0.3440 0.045 Uiso 1 1 calc R . .
N2 N 0.5807(5) 0.7366(4) 0.3654(3) 0.0353(19) Uani 1 1 d . . .
C52 C 0.5325(9) 0.7025(7) 0.4096(5) 0.061(3) Uani 1 1 d . . .
H52A H 0.5523 0.6523 0.4133 0.091 Uiso 1 1 calc R . .
H52B H 0.4569 0.7064 0.3967 0.091 Uiso 1 1 calc R . .
H52C H 0.5561 0.7259 0.4483 0.091 Uiso 1 1 calc R . .
C53 C 0.5636(9) 0.8107(6) 0.3556(5) 0.060(3) Uani 1 1 d . . .
H53A H 0.5969 0.8265 0.3239 0.091 Uiso 1 1 calc R . .
H53B H 0.5933 0.8366 0.3925 0.091 Uiso 1 1 calc R . .
H53C H 0.4889 0.8200 0.3437 0.091 Uiso 1 1 calc R . .
O61 O 0.7743(5) 0.7421(3) 0.1954(3) 0.0379(16) Uani 1 1 d U . .
C61 C 0.7625(7) 0.8053(5) 0.2048(4) 0.038(2) Uani 1 1 d . . .
H61 H 0.7393 0.8171 0.2398 0.046 Uiso 1 1 calc R . .
N3 N 0.7790(6) 0.8576(4) 0.1710(3) 0.0328(18) Uani 1 1 d . . .
C62 C 0.8178(8) 0.8480(6) 0.1177(5) 0.048(3) Uani 1 1 d . . .
H62A H 0.8351 0.7980 0.1138 0.072 Uiso 1 1 calc R . .
H62B H 0.8800 0.8771 0.1203 0.072 Uiso 1 1 calc R . .
H62C H 0.7645 0.8625 0.0827 0.072 Uiso 1 1 calc R . .
C63 C 0.7589(9) 0.9305(5) 0.1860(5) 0.050(3) Uani 1 1 d . . .
H63A H 0.7321 0.9311 0.2224 0.075 Uiso 1 1 calc R . .
H63B H 0.7077 0.9517 0.1531 0.075 Uiso 1 1 calc R . .
H63C H 0.8235 0.9578 0.1927 0.075 Uiso 1 1 calc R . .
O71 O 0.8015(4) 0.5904(3) 0.1849(3) 0.0319(15) Uani 1 1 d U . .
C71 C 0.8419(7) 0.6046(5) 0.1432(4) 0.036(2) Uani 1 1 d . . .
H71 H 0.8523 0.6534 0.1360 0.044 Uiso 1 1 calc R . .
N4 N 0.8720(6) 0.5590(4) 0.1077(3) 0.0335(18) Uani 1 1 d . . .
C72 C 0.8631(8) 0.4842(5) 0.1127(5) 0.049(3) Uani 1 1 d . . .
H72A H 0.8241 0.4732 0.1430 0.073 Uiso 1 1 calc R . .
H72B H 0.9325 0.4632 0.1243 0.073 Uiso 1 1 calc R . .
H72C H 0.8267 0.4647 0.0741 0.073 Uiso 1 1 calc R . .
C73 C 0.9186(9) 0.5838(7) 0.0595(5) 0.064(4) Uani 1 1 d . . .
H73A H 0.8710 0.5744 0.0209 0.096 Uiso 1 1 calc R . .
H73B H 0.9841 0.5587 0.0613 0.096 Uiso 1 1 calc R . .
H73C H 0.9320 0.6348 0.0638 0.096 Uiso 1 1 calc R . .
C83 C 0.5183(16) 0.5171(10) 0.4756(8) 0.055(6) Uani 0.50 1 d PD A -1
H83A H 0.4790 0.5472 0.4429 0.066 Uiso 0.50 1 calc PR A -1
H83B H 0.5915 0.5156 0.4722 0.066 Uiso 0.50 1 calc PR A -1
Cl1 Cl 0.4671(17) 0.4320(8) 0.4691(9) 0.104(7) Uani 0.50 1 d PD A -1
Cl2 Cl 0.5111(14) 0.5533(8) 0.5443(7) 0.084(6) Uani 0.50 1 d PD A -1

loop_
_atom_site_aniso_label
_atom_site_aniso_U_11
_atom_site_aniso_U_22
_atom_site_aniso_U_33
_atom_site_aniso_U_23
_atom_site_aniso_U_13
_atom_site_aniso_U_12
Fe1 0.0199(6) 0.0229(7) 0.0266(7) -0.0022(5) 0.0075(5) 0.0010(5)
Fe2 0.0206(7) 0.0393(8) 0.0251(7) -0.0035(6) 0.0071(5) -0.0012(6)
Fe3 0.0209(7) 0.0313(7) 0.0241(7) 0.0009(6) 0.0028(5) -0.0046(6)
Fe4 0.0221(7) 0.0317(8) 0.0268(7) 0.0003(6) 0.0009(5) 0.0020(6)
Fe5 0.0180(7) 0.0405(8) 0.0259(7) -0.0045(6) 0.0060(5) -0.0018(6)
C1 0.035(6) 0.064(7) 0.028(5) -0.001(5) 0.015(4) -0.010(5)
C2 0.029(5) 0.034(6) 0.050(6) -0.021(5) 0.005(5) 0.001(5)
C3 0.018(5) 0.061(7) 0.041(6) -0.003(5) 0.015(4) -0.008(4)
C4 0.032(5) 0.028(5) 0.034(6) 0.002(4) 0.009(4) -0.009(4)
C5 0.028(6) 0.062(7) 0.033(6) -0.008(5) 0.007(4) -0.016(5)
C6 0.036(6) 0.027(5) 0.037(6) -0.003(4) 0.004(5) -0.012(4)
C7 0.030(5) 0.024(5) 0.035(5) 0.005(4) 0.001(4) 0.005(4)
C8 0.047(7) 0.041(6) 0.036(6) 0.002(5) -0.004(5) 0.002(5)
C9 0.019(5) 0.041(6) 0.067(7) -0.013(5) -0.008(5) 0.015(5)
C10 0.015(5) 0.076(8) 0.041(6) -0.016(5) 0.012(4) 0.001(5)
C11 0.025(5) 0.052(7) 0.032(6) -0.004(5) 0.008(4) -0.013(5)
C12 0.022(5) 0.041(6) 0.037(6) 0.004(5) 0.006(4) 0.007(4)
C13 0.019(5) 0.028(5) 0.030(5) 0.005(4) 0.011(4) 0.002(4)
O1 0.048(4) 0.069(4) 0.054(4) 0.001(3) 0.012(3) -0.015(3)
O2 0.051(4) 0.055(4) 0.073(4) -0.014(3) 0.006(3) 0.006(3)
O3 0.041(3) 0.069(4) 0.037(3) -0.007(3) 0.012(3) -0.006(3)
O4 0.043(3) 0.037(3) 0.038(3) -0.006(3) 0.007(3) -0.004(3)
O5 0.048(4) 0.069(4) 0.058(4) 0.001(3) 0.017(3) -0.021(3)
O6 0.061(4) 0.044(4) 0.049(4) 0.004(3) -0.004(3) -0.003(3)
O7 0.048(3) 0.042(3) 0.043(3) 0.003(3) 0.003(3) -0.008(3)
O8 0.080(4) 0.061(4) 0.047(4) 0.009(3) 0.011(3) -0.001(3)
O9 0.059(4) 0.068(4) 0.086(4) -0.012(4) 0.000(3) 0.014(3)
O10 0.045(4) 0.089(4) 0.065(4) -0.015(3) 0.017(3) 0.005(3)
O11 0.063(4) 0.063(4) 0.044(3) 0.004(3) 0.013(3) -0.018(3)
O12 0.042(3) 0.045(4) 0.043(3) -0.006(3) 0.009(3) 0.011(3)
O13 0.018(3) 0.026(3) 0.018(3) -0.001(2) 0.003(2) 0.000(2)
Fe6 0.0928(14) 0.0445(10) 0.0429(9) 0.0123(8) 0.0367(9) 0.0176(9)
Fe7 0.0168(7) 0.0458(9) 0.0305(7) -0.0081(6) 0.0035(5) 0.0013(6)
Fe8 0.0237(7) 0.0371(8) 0.0241(7) -0.0043(6) 0.0037(5) -0.0016(6)
Fe9 0.0616(11) 0.0299(9) 0.0796(12) -0.0023(8) 0.0465(9) -0.0052(7)
C21 0.074(8) 0.036(6) 0.039(6) 0.001(5) 0.020(6) -0.016(6)
C22 0.042(6) 0.044(6) 0.055(7) 0.012(5) 0.032(5) 0.000(5)
C23 0.088(6) 0.084(6) 0.064(5) 0.003(4) 0.019(4) 0.013(5)
C24 0.030(6) 0.078(8) 0.041(6) -0.021(6) 0.019(5) -0.011(6)
C25 0.008(5) 0.079(8) 0.047(7) -0.016(6) 0.005(4) 0.001(5)
C26 0.034(6) 0.038(6) 0.039(6) -0.010(5) 0.006(5) -0.001(5)
C27 0.039(6) 0.040(6) 0.033(5) 0.003(5) 0.007(4) -0.011(5)
C28 0.044(6) 0.047(7) 0.036(6) -0.001(5) 0.009(5) 0.005(5)
C29 0.039(6) 0.051(7) 0.026(5) -0.013(5) 0.006(4) 0.002(5)
C30 0.049(7) 0.050(8) 0.071(8) -0.008(6) 0.036(7) -0.015(6)
C31 0.059(7) 0.040(6) 0.032(6) 0.005(5) 0.008(5) 0.002(5)
C32 0.032(6) 0.043(7) 0.070(8) 0.010(6) 0.013(5) 0.006(5)
C33 0.028(6) 0.101(10) 0.043(6) -0.049(7) -0.007(5) 0.027(6)
O21 0.051(4) 0.046(4) 0.055(4) -0.009(3) -0.001(3) -0.002(3)
O22 0.040(3) 0.055(4) 0.044(3) -0.001(3) 0.013(3) -0.002(3)
O23 0.080(4) 0.083(4) 0.058(4) 0.005(3) 0.013(3) 0.006(4)
O24 0.048(4) 0.074(4) 0.062(4) -0.012(3) 0.025(3) -0.008(3)
O25 0.043(3) 0.071(4) 0.052(4) -0.018(3) 0.008(3) 0.005(3)
O26 0.048(4) 0.050(4) 0.055(4) -0.004(3) 0.005(3) 0.010(3)
O27 0.059(4) 0.044(4) 0.042(3) -0.003(3) 0.003(3) -0.014(3)
O28 0.074(4) 0.060(4) 0.046(4) 0.002(3) 0.010(3) -0.007(3)
O29 0.042(4) 0.060(4) 0.053(4) -0.021(3) 0.009(3) 0.008(3)
O30 0.072(4) 0.078(5) 0.082(4) 0.004(4) 0.024(4) -0.001(4)
O31 0.042(3) 0.056(4) 0.046(3) 0.003(3) 0.010(3) 0.001(3)
O32 0.045(4) 0.052(4) 0.065(4) -0.007(3) 0.004(3) 0.005(3)
O33 0.027(3) 0.054(4) 0.041(3) -0.014(3) 0.002(3) 0.007(3)
O41 0.030(3) 0.032(3) 0.040(3) -0.001(3) 0.003(3) -0.003(3)
C41 0.030(6) 0.042(7) 0.045(6) -0.018(5) 0.009(5) -0.009(5)
N1 0.036(5) 0.021(4) 0.041(5) 0.002(4) 0.009(4) -0.005(3)
C42 0.034(6) 0.047(7) 0.068(8) 0.001(6) 0.014(5) 0.002(5)
C43 0.054(7) 0.035(6) 0.051(7) 0.003(5) 0.014(5) -0.004(5)
O51 0.031(3) 0.040(3) 0.040(3) -0.009(3) 0.007(3) 0.000(3)
C51 0.019(5) 0.054(7) 0.034(6) 0.002(5) -0.007(4) -0.012(5)
N2 0.019(4) 0.049(6) 0.037(5) -0.012(4) 0.003(3) -0.001(4)
C52 0.047(7) 0.095(10) 0.045(7) -0.023(6) 0.019(6) -0.019(7)
C53 0.048(7) 0.059(8) 0.070(8) -0.026(6) 0.003(6) 0.001(6)
O61 0.036(3) 0.031(3) 0.046(3) 0.001(3) 0.008(3) 0.002(3)
C61 0.026(5) 0.045(7) 0.035(6) -0.006(5) -0.008(4) 0.010(5)
N3 0.036(5) 0.031(5) 0.033(4) 0.009(4) 0.011(4) 0.005(4)
C62 0.051(7) 0.045(7) 0.055(7) 0.005(5) 0.024(6) -0.003(5)
C63 0.060(7) 0.040(7) 0.047(7) -0.008(5) 0.010(6) 0.010(5)
O71 0.026(3) 0.039(3) 0.032(3) 0.000(3) 0.010(3) 0.003(2)
C71 0.019(5) 0.044(6) 0.042(6) 0.001(5) -0.003(4) -0.002(4)
N4 0.031(4) 0.043(5) 0.027(4) -0.008(4) 0.008(3) 0.005(4)
C72 0.043(6) 0.040(7) 0.064(7) -0.009(5) 0.014(6) 0.013(5)
C73 0.047(7) 0.107(11) 0.042(7) -0.002(7) 0.019(5) -0.016(7)
C83 0.036(13) 0.072(18) 0.052(15) 0.004(13) 0.001(11) 0.017(12)
Cl1 0.112(13) 0.037(4) 0.129(16) -0.004(7) -0.047(9) 0.004(6)
Cl2 0.061(7) 0.131(17) 0.053(5) -0.031(8) -0.002(4) 0.049(9)

loop_
_atom_type_symbol
_atom_type_description
_atom_type_scat_dispersion_real
_atom_type_scat_dispersion_imag
_atom_type_scat_source
C C 0.0033 0.0016 'International Tables Vol C Tables 4.2.6.8 and 6.1.1.4'
H H 0.0000 0.0000 'International Tables Vol C Tables 4.2.6.8 and 6.1.1.4'
N N 0.0061 0.0033 'International Tables Vol C Tables 4.2.6.8 and 6.1.1.4'
O O 0.0106 0.0060 'International Tables Vol C Tables 4.2.6.8 and 6.1.1.4'
Fe Fe 0.3463 0.8444 'International Tables Vol C Tables 4.2.6.8 and 6.1.1.4'
Cl Cl 0.1484 0.1585 'International Tables Vol C Tables 4.2.6.8 and 6.1.1.4'

loop_
_geom_angle_atom_site_label_1
_geom_angle_atom_site_label_2
_geom_angle_atom_site_label_3
_geom_angle
O51 Fe1 O71 175.5(2)
O51 Fe1 O41 93.2(3)
O71 Fe1 O41 89.0(2)
O51 Fe1 O61 90.1(3)
O71 Fe1 O61 87.9(2)
O41 Fe1 O61 175.7(3)
O51 Fe1 O13 91.4(2)
O71 Fe1 O13 92.6(2)
O41 Fe1 O13 86.8(2)
O61 Fe1 O13 90.4(2)
O51 Fe1 O33 85.9(2)
O71 Fe1 O33 90.4(2)
O41 Fe1 O33 87.1(2)
O61 Fe1 O33 95.9(2)
O13 Fe1 O33 173.2(2)
C2 Fe2 C1 96.2(5)
C2 Fe2 C3 95.2(4)
C1 Fe2 C3 97.6(4)
C2 Fe2 C13 99.1(4)
C1 Fe2 C13 100.8(4)
C3 Fe2 C13 155.3(4)
C2 Fe2 Fe4 149.1(3)
C1 Fe2 Fe4 101.9(3)
C3 Fe2 Fe4 106.9(3)
C13 Fe2 Fe4 53.1(3)
C2 Fe2 Fe3 93.7(3)
C1 Fe2 Fe3 153.1(3)
C3 Fe2 Fe3 106.4(3)
C13 Fe2 Fe3 52.9(3)
Fe4 Fe2 Fe3 59.82(5)
C5 Fe3 C6 93.4(5)
C5 Fe3 C4 95.9(4)
C6 Fe3 C4 96.9(4)
C5 Fe3 C13 141.5(4)
C6 Fe3 C13 89.2(4)
C4 Fe3 C13 121.9(4)
C5 Fe3 Fe4 111.2(4)
C6 Fe3 Fe4 139.6(3)
C4 Fe3 Fe4 111.1(3)
C13 Fe3 Fe4 51.5(2)
C5 Fe3 Fe2 165.3(3)
C6 Fe3 Fe2 100.6(3)
C4 Fe3 Fe2 78.4(3)
C13 Fe3 Fe2 44.0(2)
Fe4 Fe3 Fe2 59.70(5)
C5 Fe3 Fe5 88.6(3)
C6 Fe3 Fe5 90.9(3)
C4 Fe3 Fe5 170.8(3)
C13 Fe3 Fe5 53.0(2)
Fe4 Fe3 Fe5 59.65(5)
Fe2 Fe3 Fe5 95.35(5)
C5 Fe3 H1 94(3)
C6 Fe3 H1 171(3)
C4 Fe3 H1 88(3)
C13 Fe3 H1 82(3)
Fe4 Fe3 H1 32(3)
Fe2 Fe3 H1 73(3)
Fe5 Fe3 H1 84(3)
C8 Fe4 C9 91.6(5)
C8 Fe4 C7 96.4(4)
C9 Fe4 C7 93.8(4)
C8 Fe4 C13 112.8(4)
C9 Fe4 C13 154.1(4)
C7 Fe4 C13 92.1(4)
C8 Fe4 Fe2 70.4(3)
C9 Fe4 Fe2 151.8(3)
C7 Fe4 Fe2 109.3(3)
C13 Fe4 Fe2 44.3(2)
C8 Fe4 Fe3 113.5(3)
C9 Fe4 Fe3 111.4(4)
C7 Fe4 Fe3 139.4(3)
C13 Fe4 Fe3 51.8(2)
Fe2 Fe4 Fe3 60.48(5)
C8 Fe4 Fe5 166.3(3)
C9 Fe4 Fe5 102.0(4)
C7 Fe4 Fe5 83.6(3)
C13 Fe4 Fe5 53.6(2)
Fe2 Fe4 Fe5 96.65(6)
Fe3 Fe4 Fe5 60.90(5)
C8 Fe4 H1 95(3)
C9 Fe4 H1 87(3)
C7 Fe4 H1 168(3)
C13 Fe4 H1 82(3)
Fe2 Fe4 H1 73(3)
Fe3 Fe4 H1 32(3)
Fe5 Fe4 H1 85(3)
C10 Fe5 C12 89.6(4)
C10 Fe5 C11 95.2(5)
C12 Fe5 C11 100.0(4)
C10 Fe5 O13 164.5(4)
C12 Fe5 O13 96.6(3)
C11 Fe5 O13 97.6(3)
C10 Fe5 C13 130.0(4)
C12 Fe5 C13 118.6(4)
C11 Fe5 C13 116.6(4)
O13 Fe5 C13 35.1(3)
C10 Fe5 Fe4 84.0(3)
C12 Fe5 Fe4 104.4(3)
C11 Fe5 Fe4 155.6(3)
O13 Fe5 Fe4 80.76(15)
C13 Fe5 Fe4 51.0(2)
C10 Fe5 Fe3 90.7(3)
C12 Fe5 Fe3 163.6(3)
C11 Fe5 Fe3 96.3(3)
O13 Fe5 Fe3 79.31(16)
C13 Fe5 Fe3 50.7(2)
Fe4 Fe5 Fe3 59.45(5)
O1 C1 Fe2 179.0(9)
O2 C2 Fe2 177.1(9)
O3 C3 Fe2 175.4(8)
O4 C4 Fe3 172.8(8)
O5 C5 Fe3 177.2(10)
O6 C6 Fe3 179.0(9)
O7 C7 Fe4 176.0(8)
O8 C8 Fe4 167.1(9)
O9 C9 Fe4 176.2(11)
O10 C10 Fe5 175.4(9)
O11 C11 Fe5 175.0(8)
O12 C12 Fe5 175.7(8)
O13 C13 Fe2 142.3(6)
O13 C13 Fe4 125.9(6)
Fe2 C13 Fe4 82.6(3)
O13 C13 Fe3 123.8(6)
Fe2 C13 Fe3 83.2(3)
Fe4 C13 Fe3 76.6(3)
O13 C13 Fe5 65.0(4)
Fe2 C13 Fe5 152.7(5)
Fe4 C13 Fe5 75.4(3)
Fe3 C13 Fe5 76.3(3)
C13 O13 Fe5 79.9(4)
C13 O13 Fe1 147.2(5)
Fe5 O13 Fe1 132.9(3)
C23 Fe6 C22 91.9(6)
C23 Fe6 C21 94.4(6)
C22 Fe6 C21 99.2(5)
C23 Fe6 C33 134.4(5)
C22 Fe6 C33 117.1(4)
C21 Fe6 C33 113.0(4)
C23 Fe6 O33 166.3(5)
C22 Fe6 O33 96.3(4)
C21 Fe6 O33 95.1(4)
C33 Fe6 O33 32.0(3)
C23 Fe6 Fe8 92.7(5)
C22 Fe6 Fe8 162.8(3)
C21 Fe6 Fe8 96.9(3)
C33 Fe6 Fe8 50.0(3)
O33 Fe6 Fe8 76.42(18)
C23 Fe6 Fe7 90.5(5)
C22 Fe6 Fe7 104.3(3)
C21 Fe6 Fe7 155.7(3)
C33 Fe6 Fe7 50.2(3)
O33 Fe6 Fe7 76.81(18)
Fe8 Fe6 Fe7 59.06(5)
C25 Fe7 C26 97.2(5)
C25 Fe7 C24 96.0(4)
C26 Fe7 C24 92.1(5)
C25 Fe7 C33 89.2(4)
C26 Fe7 C33 123.8(5)
C24 Fe7 C33 142.8(5)
C25 Fe7 Fe8 139.2(3)
C26 Fe7 Fe8 111.2(3)
C24 Fe7 Fe8 111.0(3)
C33 Fe7 Fe8 50.8(3)
C25 Fe7 Fe9 99.7(3)
C26 Fe7 Fe9 78.8(3)
C24 Fe7 Fe9 162.7(3)
C33 Fe7 Fe9 45.2(4)
Fe8 Fe7 Fe9 60.15(5)
C25 Fe7 Fe6 90.0(4)
C26 Fe7 Fe6 171.5(3)
C24 Fe7 Fe6 91.8(4)
C33 Fe7 Fe6 51.3(4)
Fe8 Fe7 Fe6 60.32(5)
Fe9 Fe7 Fe6 95.42(7)
C25 Fe7 H2 176(3)
C26 Fe7 H2 87(3)
C24 Fe7 H2 83(3)
C33 Fe7 H2 89(2)
Fe8 Fe7 H2 38(2)
Fe9 Fe7 H2 81(3)
Fe6 Fe7 H2 86(2)
C29 Fe8 C28 96.0(4)
C29 Fe8 C27 96.1(5)
C28 Fe8 C27 95.8(5)
C29 Fe8 C33 87.6(4)
C28 Fe8 C33 123.5(5)
C27 Fe8 C33 140.0(5)
C29 Fe8 Fe7 138.2(3)
C28 Fe8 Fe7 112.0(3)
C27 Fe8 Fe7 110.6(3)
C33 Fe8 Fe7 51.2(3)
C29 Fe8 Fe9 98.3(3)
C28 Fe8 Fe9 78.7(3)
C27 Fe8 Fe9 165.1(3)
C33 Fe8 Fe9 45.2(4)
Fe7 Fe8 Fe9 60.05(5)
C29 Fe8 Fe6 89.6(3)
C28 Fe8 Fe6 172.5(3)
C27 Fe8 Fe6 88.6(3)
C33 Fe8 Fe6 51.5(4)
Fe7 Fe8 Fe6 60.63(5)
Fe9 Fe8 Fe6 95.55(7)
C29 Fe8 H2 176(2)
C28 Fe8 H2 88(3)
C27 Fe8 H2 85(3)
C33 Fe8 H2 89(2)
Fe7 Fe8 H2 38(2)
Fe9 Fe8 H2 81(3)
Fe6 Fe8 H2 86(2)
C32 Fe9 C31 98.4(5)
C32 Fe9 C33 101.9(5)
C31 Fe9 C33 102.8(4)
C32 Fe9 C30 97.3(5)
C31 Fe9 C30 97.9(4)
C33 Fe9 C30 149.2(5)
C32 Fe9 Fe7 97.2(3)
C31 Fe9 Fe7 152.9(3)
C33 Fe9 Fe7 52.1(3)
C30 Fe9 Fe7 102.0(3)
C32 Fe9 Fe8 151.6(4)
C31 Fe9 Fe8 97.8(3)
C33 Fe9 Fe8 51.6(3)
C30 Fe9 Fe8 103.3(3)
Fe7 Fe9 Fe8 59.80(5)
O21 C21 Fe6 177.0(10)
O22 C22 Fe6 176.2(9)
O23 C23 Fe6 176.3(13)
O24 C24 Fe7 176.0(11)
O25 C25 Fe7 177.9(11)
O26 C26 Fe7 174.4(9)
O27 C27 Fe8 176.1(9)
O28 C28 Fe8 172.1(10)
O29 C29 Fe8 178.5(10)
O30 C30 Fe9 177.5(10)
O31 C31 Fe9 177.3(10)
O32 C32 Fe9 177.1(10)
O33 C33 Fe9 125.2(10)
O33 C33 Fe8 133.9(8)
Fe9 C33 Fe8 83.2(4)
O33 C33 Fe7 134.6(8)
Fe9 C33 Fe7 82.7(4)
Fe8 C33 Fe7 78.0(4)
O33 C33 Fe6 78.8(8)
Fe9 C33 Fe6 156.0(6)
Fe8 C33 Fe6 78.4(4)
Fe7 C33 Fe6 78.4(4)
C33 O33 Fe6 69.2(7)
C33 O33 Fe1 157.1(8)
Fe6 O33 Fe1 133.3(3)
C41 O41 Fe1 125.2(7)
O41 C41 N1 125.7(9)
O41 C41 H41 117.2
N1 C41 H41 117.2
C41 N1 C42 122.0(8)
C41 N1 C43 120.5(8)
C42 N1 C43 117.4(8)
N1 C42 H42A 109.5
N1 C42 H42B 109.5
H42A C42 H42B 109.5
N1 C42 H42C 109.5
H42A C42 H42C 109.5
H42B C42 H42C 109.5
N1 C43 H43A 109.5
N1 C43 H43B 109.5
H43A C43 H43B 109.5
N1 C43 H43C 109.5
H43A C43 H43C 109.5
H43B C43 H43C 109.5
C51 O51 Fe1 124.4(7)
O51 C51 N2 126.7(10)
O51 C51 H51 116.7
N2 C51 H51 116.7
C51 N2 C53 122.9(9)
C51 N2 C52 119.6(9)
C53 N2 C52 117.5(9)
N2 C52 H52A 109.5
N2 C52 H52B 109.5
H52A C52 H52B 109.5
N2 C52 H52C 109.5
H52A C52 H52C 109.5
H52B C52 H52C 109.5
N2 C53 H53A 109.5
N2 C53 H53B 109.5
H53A C53 H53B 109.5
N2 C53 H53C 109.5
H53A C53 H53C 109.5
H53B C53 H53C 109.5
C61 O61 Fe1 129.0(7)
O61 C61 N3 125.6(9)
O61 C61 H61 117.2
N3 C61 H61 117.2
C61 N3 C62 123.4(8)
C61 N3 C63 120.5(8)
C62 N3 C63 116.0(8)
N3 C62 H62A 109.5
N3 C62 H62B 109.5
H62A C62 H62B 109.5
N3 C62 H62C 109.5
H62A C62 H62C 109.5
H62B C62 H62C 109.5
N3 C63 H63A 109.5
N3 C63 H63B 109.5
H63A C63 H63B 109.5
N3 C63 H63C 109.5
H63A C63 H63C 109.5
H63B C63 H63C 109.5
C71 O71 Fe1 132.4(6)
O71 C71 N4 126.2(9)
O71 C71 H71 116.9
N4 C71 H71 116.9
C71 N4 C72 124.1(8)
C71 N4 C73 120.2(9)
C72 N4 C73 115.7(8)
N4 C72 H72A 109.5
N4 C72 H72B 109.5
H72A C72 H72B 109.5
N4 C72 H72C 109.5
H72A C72 H72C 109.5
H72B C72 H72C 109.5
N4 C73 H73A 109.5
N4 C73 H73B 109.5
H73A C73 H73B 109.5
N4 C73 H73C 109.5
H73A C73 H73C 109.5
H73B C73 H73C 109.5
Cl1 C83 Cl2 109.8(11)
Cl1 C83 H83A 109.7
Cl2 C83 H83A 109.7
Cl1 C83 H83B 109.7
Cl2 C83 H83B 109.7
H83A C83 H83B 108.2

loop_
_geom_bond_atom_site_label_1
_geom_bond_atom_site_label_2
_geom_bond_distance
Fe1 O51 2.054(6)
Fe1 O71 2.083(6)
Fe1 O41 2.084(6)
Fe1 O61 2.099(6)
Fe1 O13 2.271(5)
Fe1 O33 2.283(6)
Fe2 C2 1.753(10)
Fe2 C1 1.768(10)
Fe2 C3 1.821(10)
Fe2 C13 1.833(8)
Fe2 Fe4 2.6015(18)
Fe2 Fe3 2.6219(17)
Fe3 C5 1.776(10)
Fe3 C6 1.779(10)
Fe3 C4 1.797(10)
Fe3 C13 2.105(9)
Fe3 Fe4 2.6045(19)
Fe3 Fe5 2.6428(18)
Fe3 H1 1.53(4)
Fe4 C8 1.766(11)
Fe4 C9 1.770(9)
Fe4 C7 1.776(10)
Fe4 C13 2.096(8)
Fe4 Fe5 2.6099(18)
Fe4 H1 1.53(4)
Fe5 C10 1.739(9)
Fe5 C12 1.796(10)
Fe5 C11 1.802(10)
Fe5 O13 1.998(5)
Fe5 C13 2.171(8)
C1 O1 1.153(11)
C2 O2 1.146(11)
C3 O3 1.161(11)
C4 O4 1.138(10)
C5 O5 1.154(11)
C6 O6 1.157(11)
C7 O7 1.140(10)
C8 O8 1.166(11)
C9 O9 1.147(11)
C10 O10 1.164(11)
C11 O11 1.153(11)
C12 O12 1.152(11)
C13 O13 1.269(9)
Fe6 C23 1.677(17)
Fe6 C22 1.772(11)
Fe6 C21 1.801(13)
Fe6 C33 2.097(14)
Fe6 O33 2.201(7)
Fe6 Fe8 2.623(2)
Fe6 Fe7 2.631(2)
Fe7 C25 1.772(11)
Fe7 C26 1.776(11)
Fe7 C24 1.778(10)
Fe7 C33 2.065(10)
Fe7 Fe8 2.5900(18)
Fe7 Fe9 2.5965(19)
Fe7 H2 1.65(5)
Fe8 C29 1.773(10)
Fe8 C28 1.774(10)
Fe8 C27 1.794(10)
Fe8 C33 2.052(10)
Fe8 Fe9 2.599(2)
Fe8 H2 1.65(5)
Fe9 C32 1.772(12)
Fe9 C31 1.793(12)
Fe9 C33 1.857(14)
Fe9 C30 1.872(14)
C21 O21 1.127(12)
C22 O22 1.149(11)
C23 O23 1.191(16)
C24 O24 1.143(11)
C25 O25 1.144(11)
C26 O26 1.160(11)
C27 O27 1.129(11)
C28 O28 1.160(11)
C29 O29 1.146(11)
C30 O30 1.104(13)
C31 O31 1.144(11)
C32 O32 1.156(12)
C33 O33 1.189(11)
O41 C41 1.222(11)
C41 N1 1.320(12)
C41 H41 0.9500
N1 C42 1.446(12)
N1 C43 1.463(12)
C42 H42A 0.9800
C42 H42B 0.9800
C42 H42C 0.9800
C43 H43A 0.9800
C43 H43B 0.9800
C43 H43C 0.9800
O51 C51 1.215(11)
C51 N2 1.323(12)
C51 H51 0.9500
N2 C53 1.426(13)
N2 C52 1.465(13)
C52 H52A 0.9800
C52 H52B 0.9800
C52 H52C 0.9800
C53 H53A 0.9800
C53 H53B 0.9800
C53 H53C 0.9800
O61 C61 1.228(11)
C61 N3 1.306(12)
C61 H61 0.9500
N3 C62 1.444(12)
N3 C63 1.456(12)
C62 H62A 0.9800
C62 H62B 0.9800
C62 H62C 0.9800
C63 H63A 0.9800
C63 H63B 0.9800
C63 H63C 0.9800
O71 C71 1.229(10)
C71 N4 1.307(11)
C71 H71 0.9500
N4 C72 1.424(12)
N4 C73 1.463(12)
C72 H72A 0.9800
C72 H72B 0.9800
C72 H72C 0.9800
C73 H73A 0.9800
C73 H73B 0.9800
C73 H73C 0.9800
C83 Cl1 1.736(14)
C83 Cl2 1.742(13)
C83 H83A 0.9900
C83 H83B 0.9900

loop_
_geom_torsion_atom_site_label_1
_geom_torsion_atom_site_label_2
_geom_torsion_atom_site_label_3
_geom_torsion_atom_site_label_4
_geom_torsion
C2 Fe2 Fe3 C5 142.0(14)
C1 Fe2 Fe3 C5 -106.6(15)
C3 Fe2 Fe3 C5 45.4(14)
C13 Fe2 Fe3 C5 -119.4(14)
Fe4 Fe2 Fe3 C5 -54.9(13)
C2 Fe2 Fe3 C6 -21.1(4)
C1 Fe2 Fe3 C6 90.3(8)
C3 Fe2 Fe3 C6 -117.7(5)
C13 Fe2 Fe3 C6 77.6(4)
Fe4 Fe2 Fe3 C6 142.0(3)
C2 Fe2 Fe3 C4 73.8(4)
C1 Fe2 Fe3 C4 -174.8(8)
C3 Fe2 Fe3 C4 -22.8(5)
C13 Fe2 Fe3 C4 172.5(4)
Fe4 Fe2 Fe3 C4 -123.1(3)
C2 Fe2 Fe3 C13 -98.7(4)
C1 Fe2 Fe3 C13 12.7(8)
C3 Fe2 Fe3 C13 164.8(5)
Fe4 Fe2 Fe3 C13 64.4(3)
C2 Fe2 Fe3 Fe4 -163.1(3)
C1 Fe2 Fe3 Fe4 -51.7(8)
C3 Fe2 Fe3 Fe4 100.4(3)
C13 Fe2 Fe3 Fe4 -64.4(3)
C2 Fe2 Fe3 Fe5 -113.1(3)
C1 Fe2 Fe3 Fe5 -1.7(8)
C3 Fe2 Fe3 Fe5 150.4(3)
C13 Fe2 Fe3 Fe5 -14.4(3)
Fe4 Fe2 Fe3 Fe5 50.02(5)
C2 Fe2 Fe4 C8 167.8(7)
C1 Fe2 Fe4 C8 -67.8(5)
C3 Fe2 Fe4 C8 34.0(5)
C13 Fe2 Fe4 C8 -162.4(5)
Fe3 Fe2 Fe4 C8 133.4(4)
C2 Fe2 Fe4 C9 114.7(10)
C1 Fe2 Fe4 C9 -120.9(9)
C3 Fe2 Fe4 C9 -19.0(9)
C13 Fe2 Fe4 C9 144.5(9)
Fe3 Fe2 Fe4 C9 80.4(8)
C2 Fe2 Fe4 C7 -102.2(7)
C1 Fe2 Fe4 C7 22.2(4)
C3 Fe2 Fe4 C7 124.0(4)
C13 Fe2 Fe4 C7 -72.4(4)
Fe3 Fe2 Fe4 C7 -136.5(3)
C2 Fe2 Fe4 C13 -29.8(7)
C1 Fe2 Fe4 C13 94.6(5)
C3 Fe2 Fe4 C13 -163.6(5)
Fe3 Fe2 Fe4 C13 -64.1(3)
C2 Fe2 Fe4 Fe3 34.3(6)
C1 Fe2 Fe4 Fe3 158.7(3)
C3 Fe2 Fe4 Fe3 -99.4(3)
C13 Fe2 Fe4 Fe3 64.1(3)
C2 Fe2 Fe4 Fe5 -16.7(6)
C1 Fe2 Fe4 Fe5 107.7(3)
C3 Fe2 Fe4 Fe5 -150.5(3)
C13 Fe2 Fe4 Fe5 13.1(3)
Fe3 Fe2 Fe4 Fe5 -51.05(5)
C5 Fe3 Fe4 C8 118.9(5)
C6 Fe3 Fe4 C8 -117.3(6)
C4 Fe3 Fe4 C8 13.3(5)
C13 Fe3 Fe4 C8 -101.3(5)
Fe2 Fe3 Fe4 C8 -48.2(4)
Fe5 Fe3 Fe4 C8 -166.1(4)
C5 Fe3 Fe4 C9 17.2(5)
C6 Fe3 Fe4 C9 140.9(6)
C4 Fe3 Fe4 C9 -88.4(5)
C13 Fe3 Fe4 C9 156.9(5)
Fe2 Fe3 Fe4 C9 -150.0(4)
Fe5 Fe3 Fe4 C9 92.2(4)
C5 Fe3 Fe4 C7 -107.3(6)
C6 Fe3 Fe4 C7 16.5(7)
C4 Fe3 Fe4 C7 147.1(6)
C13 Fe3 Fe4 C7 32.5(5)
Fe2 Fe3 Fe4 C7 85.6(5)
Fe5 Fe3 Fe4 C7 -32.3(5)
C5 Fe3 Fe4 C13 -139.8(4)
C6 Fe3 Fe4 C13 -16.0(6)
C4 Fe3 Fe4 C13 114.7(4)
Fe2 Fe3 Fe4 C13 53.1(3)
Fe5 Fe3 Fe4 C13 -64.8(3)
C5 Fe3 Fe4 Fe2 167.1(3)
C6 Fe3 Fe4 Fe2 -69.1(5)
C4 Fe3 Fe4 Fe2 61.6(3)
C13 Fe3 Fe4 Fe2 -53.1(3)
Fe5 Fe3 Fe4 Fe2 -117.86(6)
C5 Fe3 Fe4 Fe5 -75.0(3)
C6 Fe3 Fe4 Fe5 48.8(5)
C4 Fe3 Fe4 Fe5 179.4(3)
C13 Fe3 Fe4 Fe5 64.8(3)
Fe2 Fe3 Fe4 Fe5 117.86(6)
C8 Fe4 Fe5 C10 163.3(15)
C9 Fe4 Fe5 C10 -13.6(5)
C7 Fe4 Fe5 C10 -106.1(5)
C13 Fe4 Fe5 C10 156.5(5)
Fe2 Fe4 Fe5 C10 145.2(4)
Fe3 Fe4 Fe5 C10 94.4(4)
C8 Fe4 Fe5 C12 -108.7(15)
C9 Fe4 Fe5 C12 74.5(4)
C7 Fe4 Fe5 C12 -18.0(4)
C13 Fe4 Fe5 C12 -115.4(4)
Fe2 Fe4 Fe5 C12 -126.8(3)
Fe3 Fe4 Fe5 C12 -177.5(3)
C8 Fe4 Fe5 C11 73.9(16)
C9 Fe4 Fe5 C11 -103.0(8)
C7 Fe4 Fe5 C11 164.5(8)
C13 Fe4 Fe5 C11 67.1(8)
Fe2 Fe4 Fe5 C11 55.8(7)
Fe3 Fe4 Fe5 C11 5.0(7)
C8 Fe4 Fe5 O13 -14.1(14)
C9 Fe4 Fe5 O13 169.0(4)
C7 Fe4 Fe5 O13 76.5(3)
C13 Fe4 Fe5 O13 -20.9(3)
Fe2 Fe4 Fe5 O13 -32.22(16)
Fe3 Fe4 Fe5 O13 -82.98(16)
C8 Fe4 Fe5 C13 6.8(15)
C9 Fe4 Fe5 C13 -170.1(4)
C7 Fe4 Fe5 C13 97.4(4)
Fe2 Fe4 Fe5 C13 -11.3(3)
Fe3 Fe4 Fe5 C13 -62.1(3)
C8 Fe4 Fe5 Fe3 68.9(14)
C9 Fe4 Fe5 Fe3 -108.0(3)
C7 Fe4 Fe5 Fe3 159.5(3)
C13 Fe4 Fe5 Fe3 62.1(3)
Fe2 Fe4 Fe5 Fe3 50.76(5)
C5 Fe3 Fe5 C10 33.2(5)
C6 Fe3 Fe5 C10 126.6(5)
C4 Fe3 Fe5 C10 -85.9(19)
C13 Fe3 Fe5 C10 -145.1(5)
Fe4 Fe3 Fe5 C10 -82.6(4)
Fe2 Fe3 Fe5 C10 -132.7(4)
C5 Fe3 Fe5 C12 124.3(11)
C6 Fe3 Fe5 C12 -142.3(10)
C4 Fe3 Fe5 C12 5(2)
C13 Fe3 Fe5 C12 -54.0(10)
Fe4 Fe3 Fe5 C12 8.6(10)
Fe2 Fe3 Fe5 C12 -41.5(10)
C5 Fe3 Fe5 C11 -62.2(4)
C6 Fe3 Fe5 C11 31.2(4)
C4 Fe3 Fe5 C11 178.8(18)
C13 Fe3 Fe5 C11 119.5(4)
Fe4 Fe3 Fe5 C11 -177.9(3)
Fe2 Fe3 Fe5 C11 132.0(3)
C5 Fe3 Fe5 O13 -158.7(4)
C6 Fe3 Fe5 O13 -65.3(3)
C4 Fe3 Fe5 O13 82.3(18)
C13 Fe3 Fe5 O13 23.0(3)
Fe4 Fe3 Fe5 O13 85.51(16)
Fe2 Fe3 Fe5 O13 35.45(16)
C5 Fe3 Fe5 C13 178.3(4)
C6 Fe3 Fe5 C13 -88.3(4)
C4 Fe3 Fe5 C13 59.3(18)
Fe4 Fe3 Fe5 C13 62.5(3)
Fe2 Fe3 Fe5 C13 12.5(3)
C5 Fe3 Fe5 Fe4 115.8(3)
C6 Fe3 Fe5 Fe4 -150.8(3)
C4 Fe3 Fe5 Fe4 -3.3(18)
C13 Fe3 Fe5 Fe4 -62.5(3)
Fe2 Fe3 Fe5 Fe4 -50.06(5)
C2 Fe2 C1 O1 -61(71)
C3 Fe2 C1 O1 35(71)
C13 Fe2 C1 O1 -161(71)
Fe4 Fe2 C1 O1 144(71)
Fe3 Fe2 C1 O1 -172(100)
C1 Fe2 C2 O2 175(100)
C3 Fe2 C2 O2 76(18)
C13 Fe2 C2 O2 -83(18)
Fe4 Fe2 C2 O2 -60(19)
Fe3 Fe2 C2 O2 -30(18)
C2 Fe2 C3 O3 48(12)
C1 Fe2 C3 O3 -49(12)
C13 Fe2 C3 O3 174(11)
Fe4 Fe2 C3 O3 -154(12)
Fe3 Fe2 C3 O3 144(12)
C5 Fe3 C4 O4 27(7)
C6 Fe3 C4 O4 -67(7)
C13 Fe3 C4 O4 -160(7)
Fe4 Fe3 C4 O4 143(7)
Fe2 Fe3 C4 O4 -167(7)
Fe5 Fe3 C4 O4 146(6)
C6 Fe3 C5 O5 42(18)
C4 Fe3 C5 O5 -56(18)
C13 Fe3 C5 O5 135(17)
Fe4 Fe3 C5 O5 -171(17)
Fe2 Fe3 C5 O5 -122(17)
Fe5 Fe3 C5 O5 132(18)
C5 Fe3 C6 O6 -5(58)
C4 Fe3 C6 O6 91(58)
C13 Fe3 C6 O6 -147(58)
Fe4 Fe3 C6 O6 -135(58)
Fe2 Fe3 C6 O6 170(100)
Fe5 Fe3 C6 O6 -94(58)
C8 Fe4 C7 O7 -63(13)
C9 Fe4 C7 O7 29(13)
C13 Fe4 C7 O7 -176(100)
Fe2 Fe4 C7 O7 -134(13)
Fe3 Fe4 C7 O7 159(13)
Fe5 Fe4 C7 O7 131(13)
C9 Fe4 C8 O8 -33(4)
C7 Fe4 C8 O8 61(4)
C13 Fe4 C8 O8 156(4)
Fe2 Fe4 C8 O8 169(4)
Fe3 Fe4 C8 O8 -147(4)
Fe5 Fe4 C8 O8 150(3)
C8 Fe4 C9 O9 31(15)
C7 Fe4 C9 O9 -66(15)
C13 Fe4 C9 O9 -168(14)
Fe2 Fe4 C9 O9 80(15)
Fe3 Fe4 C9 O9 147(15)
Fe5 Fe4 C9 O9 -150(15)
C12 Fe5 C10 O10 51(13)
C11 Fe5 C10 O10 -49(13)
O13 Fe5 C10 O10 165(12)
C13 Fe5 C10 O10 179(100)
Fe4 Fe5 C10 O10 155(13)
Fe3 Fe5 C10 O10 -145(13)
C10 Fe5 C11 O11 -8(10)
C12 Fe5 C11 O11 -99(10)
O13 Fe5 C11 O11 163(10)
C13 Fe5 C11 O11 132(10)
Fe4 Fe5 C11 O11 79(10)
Fe3 Fe5 C11 O11 83(10)
C10 Fe5 C12 O12 33(12)
C11 Fe5 C12 O12 128(12)
O13 Fe5 C12 O12 -133(12)
C13 Fe5 C12 O12 -104(12)
Fe4 Fe5 C12 O12 -51(12)
Fe3 Fe5 C12 O12 -59(12)
C2 Fe2 C13 O13 -51.9(11)
C1 Fe2 C13 O13 46.2(11)
C3 Fe2 C13 O13 -176.6(10)
Fe4 Fe2 C13 O13 143.1(12)
Fe3 Fe2 C13 O13 -139.6(12)
C2 Fe2 C13 Fe4 165.0(4)
C1 Fe2 C13 Fe4 -96.9(4)
C3 Fe2 C13 Fe4 40.3(11)
Fe3 Fe2 C13 Fe4 77.3(2)
C2 Fe2 C13 Fe3 87.7(4)
C1 Fe2 C13 Fe3 -174.2(4)
C3 Fe2 C13 Fe3 -37.0(11)
Fe4 Fe2 C13 Fe3 -77.3(2)
C2 Fe2 C13 Fe5 128.8(10)
C1 Fe2 C13 Fe5 -133.0(10)
C3 Fe2 C13 Fe5 4.1(18)
Fe4 Fe2 C13 Fe5 -36.2(8)
Fe3 Fe2 C13 Fe5 41.1(9)
C8 Fe4 C13 O13 -135.1(7)
C9 Fe4 C13 O13 65.8(12)
C7 Fe4 C13 O13 -37.2(7)
Fe2 Fe4 C13 O13 -153.0(9)
Fe3 Fe4 C13 O13 122.3(8)
Fe5 Fe4 C13 O13 43.2(6)
C8 Fe4 C13 Fe2 18.0(5)
C9 Fe4 C13 Fe2 -141.2(8)
C7 Fe4 C13 Fe2 115.8(4)
Fe3 Fe4 C13 Fe2 -84.7(3)
Fe5 Fe4 C13 Fe2 -163.8(4)
C8 Fe4 C13 Fe3 102.6(4)
C9 Fe4 C13 Fe3 -56.5(10)
C7 Fe4 C13 Fe3 -159.5(3)
Fe2 Fe4 C13 Fe3 84.7(3)
Fe5 Fe4 C13 Fe3 -79.1(2)
C8 Fe4 C13 Fe5 -178.3(4)
C9 Fe4 C13 Fe5 22.6(10)
C7 Fe4 C13 Fe5 -80.4(3)
Fe2 Fe4 C13 Fe5 163.8(4)
Fe3 Fe4 C13 Fe5 79.1(2)
C5 Fe3 C13 O13 -49.3(10)
C6 Fe3 C13 O13 45.2(7)
C4 Fe3 C13 O13 142.8(7)
Fe4 Fe3 C13 O13 -124.5(8)
Fe2 Fe3 C13 O13 151.5(9)
Fe5 Fe3 C13 O13 -46.6(6)
C5 Fe3 C13 Fe2 159.2(6)
C6 Fe3 C13 Fe2 -106.3(4)
C4 Fe3 C13 Fe2 -8.7(5)
Fe4 Fe3 C13 Fe2 84.0(3)
Fe5 Fe3 C13 Fe2 161.9(4)
C5 Fe3 C13 Fe4 75.2(7)
C6 Fe3 C13 Fe4 169.7(4)
C4 Fe3 C13 Fe4 -92.7(4)
Fe2 Fe3 C13 Fe4 -84.0(3)
Fe5 Fe3 C13 Fe4 77.9(2)
C5 Fe3 C13 Fe5 -2.7(7)
C6 Fe3 C13 Fe5 91.8(4)
C4 Fe3 C13 Fe5 -170.6(4)
Fe4 Fe3 C13 Fe5 -77.9(2)
Fe2 Fe3 C13 Fe5 -161.9(4)
C10 Fe5 C13 O13 -173.5(6)
C12 Fe5 C13 O13 -56.8(6)
C11 Fe5 C13 O13 62.9(6)
Fe4 Fe5 C13 O13 -142.3(5)
Fe3 Fe5 C13 O13 138.2(5)
C10 Fe5 C13 Fe2 6.0(13)
C12 Fe5 C13 Fe2 122.7(10)
C11 Fe5 C13 Fe2 -117.6(10)
O13 Fe5 C13 Fe2 179.5(13)
Fe4 Fe5 C13 Fe2 37.2(9)
Fe3 Fe5 C13 Fe2 -42.2(9)
C10 Fe5 C13 Fe4 -31.2(6)
C12 Fe5 C13 Fe4 85.5(4)
C11 Fe5 C13 Fe4 -154.8(3)
O13 Fe5 C13 Fe4 142.3(5)
Fe3 Fe5 C13 Fe4 -79.5(2)
C10 Fe5 C13 Fe3 48.3(6)
C12 Fe5 C13 Fe3 165.0(3)
C11 Fe5 C13 Fe3 -75.4(4)
O13 Fe5 C13 Fe3 -138.2(5)
Fe4 Fe5 C13 Fe3 79.5(2)
Fe2 C13 O13 Fe5 -179.6(10)
Fe4 C13 O13 Fe5 -47.0(6)
Fe3 C13 O13 Fe5 51.2(5)
Fe2 C13 O13 Fe1 0.5(18)
Fe4 C13 O13 Fe1 133.2(7)
Fe3 C13 O13 Fe1 -128.6(7)
Fe5 C13 O13 Fe1 -179.8(9)
C10 Fe5 O13 C13 19.0(16)
C12 Fe5 O13 C13 132.3(5)
C11 Fe5 O13 C13 -126.6(5)
Fe4 Fe5 O13 C13 28.8(4)
Fe3 Fe5 O13 C13 -31.6(4)
C10 Fe5 O13 Fe1 -161.1(14)
C12 Fe5 O13 Fe1 -47.8(5)
C11 Fe5 O13 Fe1 53.2(5)
C13 Fe5 O13 Fe1 179.9(7)
Fe4 Fe5 O13 Fe1 -151.3(3)
Fe3 Fe5 O13 Fe1 148.2(3)
O51 Fe1 O13 C13 24.2(10)
O71 Fe1 O13 C13 -157.8(10)
O41 Fe1 O13 C13 -68.9(10)
O61 Fe1 O13 C13 114.3(10)
O33 Fe1 O13 C13 -42(2)
O51 Fe1 O13 Fe5 -155.5(4)
O71 Fe1 O13 Fe5 22.4(4)
O41 Fe1 O13 Fe5 111.3(4)
O61 Fe1 O13 Fe5 -65.5(4)
O33 Fe1 O13 Fe5 138.2(17)
C23 Fe6 Fe7 C25 116.5(6)
C22 Fe6 Fe7 C25 24.4(5)
C21 Fe6 Fe7 C25 -141.4(9)
C33 Fe6 Fe7 C25 -89.1(5)
O33 Fe6 Fe7 C25 -68.8(4)
Fe8 Fe6 Fe7 C25 -150.7(3)
C23 Fe6 Fe7 C26 -97(2)
C22 Fe6 Fe7 C26 171(2)
C21 Fe6 Fe7 C26 5(2)
C33 Fe6 Fe7 C26 58(2)
O33 Fe6 Fe7 C26 78(2)
Fe8 Fe6 Fe7 C26 -4(2)
C23 Fe6 Fe7 C24 20.5(6)
C22 Fe6 Fe7 C24 -71.6(5)
C21 Fe6 Fe7 C24 122.5(9)
C33 Fe6 Fe7 C24 174.9(4)
O33 Fe6 Fe7 C24 -164.8(4)
Fe8 Fe6 Fe7 C24 113.3(3)
C23 Fe6 Fe7 C33 -154.4(6)
C22 Fe6 Fe7 C33 113.5(5)
C21 Fe6 Fe7 C33 -52.4(9)
O33 Fe6 Fe7 C33 20.3(4)
Fe8 Fe6 Fe7 C33 -61.6(3)
C23 Fe6 Fe7 Fe8 -92.8(5)
C22 Fe6 Fe7 Fe8 175.1(3)
C21 Fe6 Fe7 Fe8 9.3(9)
C33 Fe6 Fe7 Fe8 61.6(3)
O33 Fe6 Fe7 Fe8 81.91(17)
C23 Fe6 Fe7 Fe9 -143.8(5)
C22 Fe6 Fe7 Fe9 124.1(3)
C21 Fe6 Fe7 Fe9 -41.7(9)
C33 Fe6 Fe7 Fe9 10.6(3)
O33 Fe6 Fe7 Fe9 30.93(18)
Fe8 Fe6 Fe7 Fe9 -50.99(6)
C25 Fe7 Fe8 C29 -1.5(8)
C26 Fe7 Fe8 C29 129.3(6)
C24 Fe7 Fe8 C29 -129.7(6)
C33 Fe7 Fe8 C29 12.3(7)
Fe9 Fe7 Fe8 C29 66.8(5)
Fe6 Fe7 Fe8 C29 -50.1(5)
C25 Fe7 Fe8 C28 -129.9(7)
C26 Fe7 Fe8 C28 0.9(5)
C24 Fe7 Fe8 C28 102.0(5)
C33 Fe7 Fe8 C28 -116.0(6)
Fe9 Fe7 Fe8 C28 -61.5(4)
Fe6 Fe7 Fe8 C28 -178.4(4)
C25 Fe7 Fe8 C27 124.5(7)
C26 Fe7 Fe8 C27 -104.6(5)
C24 Fe7 Fe8 C27 -3.6(5)
C33 Fe7 Fe8 C27 138.4(6)
Fe9 Fe7 Fe8 C27 -167.1(3)
Fe6 Fe7 Fe8 C27 76.0(3)
C25 Fe7 Fe8 C33 -13.8(8)
C26 Fe7 Fe8 C33 117.0(6)
C24 Fe7 Fe8 C33 -142.0(6)
Fe9 Fe7 Fe8 C33 54.5(5)
Fe6 Fe7 Fe8 C33 -62.4(5)
C25 Fe7 Fe8 Fe9 -68.3(6)
C26 Fe7 Fe8 Fe9 62.5(3)
C24 Fe7 Fe8 Fe9 163.5(4)
C33 Fe7 Fe8 Fe9 -54.5(5)
Fe6 Fe7 Fe8 Fe9 -116.90(8)
C25 Fe7 Fe8 Fe6 48.6(6)
C26 Fe7 Fe8 Fe6 179.4(3)
C24 Fe7 Fe8 Fe6 -79.6(4)
C33 Fe7 Fe8 Fe6 62.4(5)
Fe9 Fe7 Fe8 Fe6 116.90(8)
C23 Fe6 Fe8 C29 -121.7(6)
C22 Fe6 Fe8 C29 133.1(12)
C21 Fe6 Fe8 C29 -27.0(5)
C33 Fe6 Fe8 C29 87.3(5)
O33 Fe6 Fe8 C29 66.6(4)
Fe7 Fe6 Fe8 C29 149.2(3)
C23 Fe6 Fe8 C28 100(3)
C22 Fe6 Fe8 C28 -5(3)
C21 Fe6 Fe8 C28 -165(3)
C33 Fe6 Fe8 C28 -51(3)
O33 Fe6 Fe8 C28 -71(3)
Fe7 Fe6 Fe8 C28 11(3)
C23 Fe6 Fe8 C27 -25.7(6)
C22 Fe6 Fe8 C27 -130.9(12)
C21 Fe6 Fe8 C27 69.1(5)
C33 Fe6 Fe8 C27 -176.6(5)
O33 Fe6 Fe8 C27 162.7(4)
Fe7 Fe6 Fe8 C27 -114.7(3)
C23 Fe6 Fe8 C33 151.0(6)
C22 Fe6 Fe8 C33 45.8(12)
C21 Fe6 Fe8 C33 -114.3(5)
O33 Fe6 Fe8 C33 -20.7(4)
Fe7 Fe6 Fe8 C33 61.9(3)
C23 Fe6 Fe8 Fe7 89.0(5)
C22 Fe6 Fe8 Fe7 -16.2(11)
C21 Fe6 Fe8 Fe7 -176.2(4)
C33 Fe6 Fe8 Fe7 -61.9(3)
O33 Fe6 Fe8 Fe7 -82.59(17)
C23 Fe6 Fe8 Fe9 140.0(5)
C22 Fe6 Fe8 Fe9 34.8(12)
C21 Fe6 Fe8 Fe9 -125.3(3)
C33 Fe6 Fe8 Fe9 -11.0(3)
O33 Fe6 Fe8 Fe9 -31.67(17)
Fe7 Fe6 Fe8 Fe9 50.93(6)
C25 Fe7 Fe9 C32 -20.4(5)
C26 Fe7 Fe9 C32 75.1(5)
C24 Fe7 Fe9 C32 134.6(13)
C33 Fe7 Fe9 C32 -99.5(5)
Fe8 Fe7 Fe9 C32 -162.4(3)
Fe6 Fe7 Fe9 C32 -111.3(3)
C25 Fe7 Fe9 C31 104.3(8)
C26 Fe7 Fe9 C31 -160.3(8)
C24 Fe7 Fe9 C31 -100.8(15)
C33 Fe7 Fe9 C31 25.1(8)
Fe8 Fe7 Fe9 C31 -37.7(7)
Fe6 Fe7 Fe9 C31 13.4(7)
C25 Fe7 Fe9 C33 79.2(5)
C26 Fe7 Fe9 C33 174.7(5)
C24 Fe7 Fe9 C33 -125.9(13)
Fe8 Fe7 Fe9 C33 -62.8(4)
Fe6 Fe7 Fe9 C33 -11.7(4)
C25 Fe7 Fe9 C30 -119.5(5)
C26 Fe7 Fe9 C30 -24.0(5)
C24 Fe7 Fe9 C30 35.5(13)
C33 Fe7 Fe9 C30 161.4(5)
Fe8 Fe7 Fe9 C30 98.5(4)
Fe6 Fe7 Fe9 C30 149.7(4)
C25 Fe7 Fe9 Fe8 142.0(4)
C26 Fe7 Fe9 Fe8 -122.5(3)
C24 Fe7 Fe9 Fe8 -63.1(13)
C33 Fe7 Fe9 Fe8 62.8(4)
Fe6 Fe7 Fe9 Fe8 51.10(6)
C29 Fe8 Fe9 C32 -102.4(8)
C28 Fe8 Fe9 C32 163.1(8)
C27 Fe8 Fe9 C32 93.4(14)
C33 Fe8 Fe9 C32 -24.2(8)
Fe7 Fe8 Fe9 C32 39.3(7)
Fe6 Fe8 Fe9 C32 -12.1(7)
C29 Fe8 Fe9 C31 21.9(4)
C28 Fe8 Fe9 C31 -72.6(5)
C27 Fe8 Fe9 C31 -142.2(12)
C33 Fe8 Fe9 C31 100.1(5)
Fe7 Fe8 Fe9 C31 163.6(3)
Fe6 Fe8 Fe9 C31 112.3(3)
C29 Fe8 Fe9 C33 -78.2(5)
C28 Fe8 Fe9 C33 -172.7(5)
C27 Fe8 Fe9 C33 117.6(12)
Fe7 Fe8 Fe9 C33 63.5(4)
Fe6 Fe8 Fe9 C33 12.2(4)
C29 Fe8 Fe9 C30 122.0(4)
C28 Fe8 Fe9 C30 27.5(5)
C27 Fe8 Fe9 C30 -42.2(12)
C33 Fe8 Fe9 C30 -159.8(5)
Fe7 Fe8 Fe9 C30 -96.3(3)
Fe6 Fe8 Fe9 C30 -147.7(3)
C29 Fe8 Fe9 Fe7 -141.7(3)
C28 Fe8 Fe9 Fe7 123.8(3)
C27 Fe8 Fe9 Fe7 54.1(12)
C33 Fe8 Fe9 Fe7 -63.5(4)
Fe6 Fe8 Fe9 Fe7 -51.33(6)
C23 Fe6 C21 O21 -131(20)
C22 Fe6 C21 O21 -38(20)
C33 Fe6 C21 O21 86(20)
O33 Fe6 C21 O21 59(20)
Fe8 Fe6 C21 O21 136(20)
Fe7 Fe6 C21 O21 128(19)
C23 Fe6 C22 O22 100(14)
C21 Fe6 C22 O22 5(14)
C33 Fe6 C22 O22 -117(14)
O33 Fe6 C22 O22 -91(14)
Fe8 Fe6 C22 O22 -155(13)
Fe7 Fe6 C22 O22 -169(14)
C22 Fe6 C23 O23 -50(20)
C21 Fe6 C23 O23 49(20)
C33 Fe6 C23 O23 178(100)
O33 Fe6 C23 O23 -177(100)
Fe8 Fe6 C23 O23 146(20)
Fe7 Fe6 C23 O23 -155(20)
C25 Fe7 C24 O24 89(13)
C26 Fe7 C24 O24 -8(13)
C33 Fe7 C24 O24 -174(13)
Fe8 Fe7 C24 O24 -122(13)
Fe9 Fe7 C24 O24 -66(14)
Fe6 Fe7 C24 O24 180(100)
C26 Fe7 C25 O25 -5(24)
C24 Fe7 C25 O25 -98(24)
C33 Fe7 C25 O25 119(24)
Fe8 Fe7 C25 O25 130(24)
Fe9 Fe7 C25 O25 75(24)
Fe6 Fe7 C25 O25 171(24)
C25 Fe7 C26 O26 -69(9)
C24 Fe7 C26 O26 27(9)
C33 Fe7 C26 O26 -163(9)
Fe8 Fe7 C26 O26 141(9)
Fe9 Fe7 C26 O26 -168(9)
Fe6 Fe7 C26 O26 144(8)
C29 Fe8 C27 O27 -86(14)
C28 Fe8 C27 O27 11(14)
C33 Fe8 C27 O27 -179(100)
Fe7 Fe8 C27 O27 127(14)
Fe9 Fe8 C27 O27 79(14)
Fe6 Fe8 C27 O27 -175(14)
C29 Fe8 C28 O28 56(7)
C27 Fe8 C28 O28 -40(7)
C33 Fe8 C28 O28 147(7)
Fe7 Fe8 C28 O28 -155(7)
Fe9 Fe8 C28 O28 154(7)
Fe6 Fe8 C28 O28 -166(5)
C28 Fe8 C29 O29 26(37)
C27 Fe8 C29 O29 122(37)
C33 Fe8 C29 O29 -98(37)
Fe7 Fe8 C29 O29 -107(37)
Fe9 Fe8 C29 O29 -54(37)
Fe6 Fe8 C29 O29 -149(37)
C32 Fe9 C30 O30 88(27)
C31 Fe9 C30 O30 -12(27)
C33 Fe9 C30 O30 -144(26)
Fe7 Fe9 C30 O30 -173(100)
Fe8 Fe9 C30 O30 -112(27)
C32 Fe9 C31 O31 -166(21)
C33 Fe9 C31 O31 90(21)
C30 Fe9 C31 O31 -67(21)
Fe7 Fe9 C31 O31 70(21)
Fe8 Fe9 C31 O31 37(21)
C31 Fe9 C32 O32 -138(19)
C33 Fe9 C32 O32 -33(19)
C30 Fe9 C32 O32 123(19)
Fe7 Fe9 C32 O32 20(19)
Fe8 Fe9 C32 O32 -14(20)
C32 Fe9 C33 O33 -51.1(9)
C31 Fe9 C33 O33 50.5(9)
C30 Fe9 C33 O33 -178.6(8)
Fe7 Fe9 C33 O33 -140.9(10)
Fe8 Fe9 C33 O33 140.4(10)
C32 Fe9 C33 Fe8 168.5(4)
C31 Fe9 C33 Fe8 -89.9(4)
C30 Fe9 C33 Fe8 41.0(9)
Fe7 Fe9 C33 Fe8 78.7(3)
C32 Fe9 C33 Fe7 89.8(4)
C31 Fe9 C33 Fe7 -168.6(4)
C30 Fe9 C33 Fe7 -37.7(9)
Fe8 Fe9 C33 Fe7 -78.7(3)
C32 Fe9 C33 Fe6 128.4(12)
C31 Fe9 C33 Fe6 -130.0(12)
C30 Fe9 C33 Fe6 0.9(18)
Fe7 Fe9 C33 Fe6 38.5(11)
Fe8 Fe9 C33 Fe6 -40.1(11)
C29 Fe8 C33 O33 -29.5(13)
C28 Fe8 C33 O33 -125.1(13)
C27 Fe8 C33 O33 67.1(15)
Fe7 Fe8 C33 O33 142.3(16)
Fe9 Fe8 C33 O33 -133.7(15)
Fe6 Fe8 C33 O33 61.8(13)
C29 Fe8 C33 Fe9 104.2(4)
C28 Fe8 C33 Fe9 8.6(6)
C27 Fe8 C33 Fe9 -159.2(5)
Fe7 Fe8 C33 Fe9 -84.0(4)
Fe6 Fe8 C33 Fe9 -164.5(5)
C29 Fe8 C33 Fe7 -171.8(5)
C28 Fe8 C33 Fe7 92.6(5)
C27 Fe8 C33 Fe7 -75.2(7)
Fe9 Fe8 C33 Fe7 84.0(4)
Fe6 Fe8 C33 Fe7 -80.5(4)
C29 Fe8 C33 Fe6 -91.3(4)
C28 Fe8 C33 Fe6 173.1(4)
C27 Fe8 C33 Fe6 5.3(7)
Fe7 Fe8 C33 Fe6 80.5(4)
Fe9 Fe8 C33 Fe6 164.5(5)
C25 Fe7 C33 O33 29.2(14)
C26 Fe7 C33 O33 127.4(13)
C24 Fe7 C33 O33 -69.8(15)
Fe8 Fe7 C33 O33 -141.8(16)
Fe9 Fe7 C33 O33 133.7(15)
Fe6 Fe7 C33 O33 -61.3(13)
C25 Fe7 C33 Fe9 -104.4(5)
C26 Fe7 C33 Fe9 -6.3(6)
C24 Fe7 C33 Fe9 156.5(6)
Fe8 Fe7 C33 Fe9 84.5(4)
Fe6 Fe7 C33 Fe9 165.0(5)
C25 Fe7 C33 Fe8 171.0(5)
C26 Fe7 C33 Fe8 -90.8(5)
C24 Fe7 C33 Fe8 72.0(7)
Fe9 Fe7 C33 Fe8 -84.5(4)
Fe6 Fe7 C33 Fe8 80.5(4)
C25 Fe7 C33 Fe6 90.6(4)
C26 Fe7 C33 Fe6 -171.3(4)
C24 Fe7 C33 Fe6 -8.5(7)
Fe8 Fe7 C33 Fe6 -80.5(4)
Fe9 Fe7 C33 Fe6 -165.0(5)
C23 Fe6 C33 O33 177.6(7)
C22 Fe6 C33 O33 54.1(7)
C21 Fe6 C33 O33 -60.3(7)
Fe8 Fe6 C33 O33 -139.7(6)
Fe7 Fe6 C33 O33 140.4(6)
C23 Fe6 C33 Fe9 -1.9(16)
C22 Fe6 C33 Fe9 -125.4(12)
C21 Fe6 C33 Fe9 120.2(12)
O33 Fe6 C33 Fe9 -179.5(17)
Fe8 Fe6 C33 Fe9 40.8(11)
Fe7 Fe6 C33 Fe9 -39.1(11)
C23 Fe6 C33 Fe8 -42.7(8)
C22 Fe6 C33 Fe8 -166.2(4)
C21 Fe6 C33 Fe8 79.4(5)
O33 Fe6 C33 Fe8 139.7(6)
Fe7 Fe6 C33 Fe8 -79.9(3)
C23 Fe6 C33 Fe7 37.2(8)
C22 Fe6 C33 Fe7 -86.3(5)
C21 Fe6 C33 Fe7 159.3(4)
O33 Fe6 C33 Fe7 -140.4(6)
Fe8 Fe6 C33 Fe7 79.9(3)
Fe9 C33 O33 Fe6 179.8(8)
Fe8 C33 O33 Fe6 -61.7(11)
Fe7 C33 O33 Fe6 61.2(11)
Fe9 C33 O33 Fe1 -11(2)
Fe8 C33 O33 Fe1 107.7(19)
Fe7 C33 O33 Fe1 -129.4(14)
Fe6 C33 O33 Fe1 169.4(15)
C23 Fe6 O33 C33 -7(2)
C22 Fe6 O33 C33 -133.5(6)
C21 Fe6 O33 C33 126.6(6)
Fe8 Fe6 O33 C33 30.7(5)
Fe7 Fe6 O33 C33 -30.2(5)
C23 Fe6 O33 Fe1 178(2)
C22 Fe6 O33 Fe1 52.2(5)
C21 Fe6 O33 Fe1 -47.7(5)
C33 Fe6 O33 Fe1 -174.3(8)
Fe8 Fe6 O33 Fe1 -143.7(4)
Fe7 Fe6 O33 Fe1 155.5(4)
O51 Fe1 O33 C33 98.2(16)
O71 Fe1 O33 C33 -79.3(16)
O41 Fe1 O33 C33 -168.3(16)
O61 Fe1 O33 C33 8.6(16)
O13 Fe1 O33 C33 164.8(17)
O51 Fe1 O33 Fe6 -95.5(4)
O71 Fe1 O33 Fe6 87.0(4)
O41 Fe1 O33 Fe6 -2.0(4)
O61 Fe1 O33 Fe6 174.9(4)
O13 Fe1 O33 Fe6 -29(2)
O51 Fe1 O41 C41 -166.1(7)
O71 Fe1 O41 C41 17.8(7)
O61 Fe1 O41 C41 -26(4)
O13 Fe1 O41 C41 -74.9(7)
O33 Fe1 O41 C41 108.2(7)
Fe1 O41 C41 N1 177.7(7)
O41 C41 N1 C42 0.1(15)
O41 C41 N1 C43 176.7(9)
O71 Fe1 O51 C51 113(3)
O41 Fe1 O51 C51 -6.9(7)
O61 Fe1 O51 C51 175.8(7)
O13 Fe1 O51 C51 -93.8(7)
O33 Fe1 O51 C51 80.0(7)
Fe1 O51 C51 N2 -172.3(6)
O51 C51 N2 C53 1.4(14)
O51 C51 N2 C52 178.6(9)
O51 Fe1 O61 C61 6.4(8)
O71 Fe1 O61 C61 -177.5(8)
O41 Fe1 O61 C61 -134(3)
O13 Fe1 O61 C61 -84.9(7)
O33 Fe1 O61 C61 92.3(7)
Fe1 O61 C61 N3 -176.4(6)
O61 C61 N3 C62 -2.3(15)
O61 C61 N3 C63 178.1(9)
O51 Fe1 O71 C71 66(4)
O41 Fe1 O71 C71 -173.1(8)
O61 Fe1 O71 C71 4.0(8)
O13 Fe1 O71 C71 -86.3(8)
O33 Fe1 O71 C71 99.8(8)
Fe1 O71 C71 N4 -177.0(6)
O71 C71 N4 C72 -0.7(14)
O71 C71 N4 C73 179.7(9)
